data_1100774
loop_
_publ_author_name
'Qiong Ye'
'Yong-Hua Li'
'Yu-Mei Song'
'Xue-Feng Huang'
'Ren-Gen Xiong'
'Ziling Xue'

_publ_section_title
;

A Second-Order Nonlinear Optical Material Prepared through In Situ

Hydrothermal Ligand Synthesis

;
_journal_name_full 'Inorganic Chemistry'
_journal_page_first 3618
_journal_page_last 3625
_journal_paper_doi 10.1021/ic0500098
_journal_volume 44
_journal_year 2005
_chemical_formula_sum 'C14 H10 N8 Zn'
_chemical_formula_weight 355.67
_chemical_name_systematic
; 

 ? 

;
_space_group_IT_number 122
_symmetry_cell_setting tetragonal
_symmetry_space_group_name_Hall 'I -4 2bw'
_symmetry_space_group_name_H-M 'I -4 2 d'
_atom_sites_solution_hydrogens geom
_atom_sites_solution_primary direct
_atom_sites_solution_secondary difmap
_audit_creation_method SHELXL-97
_cell_angle_alpha 90.00
_cell_angle_beta 90.00
_cell_angle_gamma 90.00
_cell_formula_units_Z 16
_cell_length_a 14.2430(18)
_cell_length_b 14.2430(18)
_cell_length_c 28.419(5)
_cell_measurement_temperature 293(2)
_cell_volume 5765.2(14)
_computing_cell_refinement 'Bruker SMART'
_computing_data_collection 'Bruker SMART'
_computing_data_reduction 'Bruker SAINT'
_computing_molecular_graphics 'Bruker SHELXTL'
_computing_publication_material 'Bruker SHELXTL'
_computing_structure_refinement 'SHELXL-97 (Sheldrick, 1997)'
_computing_structure_solution 'SHELXS-97 (Sheldrick, 1990)'
_diffrn_ambient_temperature 293(2)
_diffrn_measured_fraction_theta_full 0.973
_diffrn_measured_fraction_theta_max 0.973
_diffrn_measurement_device_type 'CCD area detector'
_diffrn_measurement_method 'phi and omega scans'
_diffrn_radiation_monochromator graphite
_diffrn_radiation_source 'fine-focus sealed tube'
_diffrn_radiation_type MoK\a
_diffrn_radiation_wavelength 0.71073
_diffrn_reflns_av_R_equivalents 0.0464
_diffrn_reflns_av_sigmaI/netI 0.0297
_diffrn_reflns_limit_h_max 18
_diffrn_reflns_limit_h_min -18
_diffrn_reflns_limit_k_max 16
_diffrn_reflns_limit_k_min -18
_diffrn_reflns_limit_l_max 31
_diffrn_reflns_limit_l_min -37
_diffrn_reflns_number 15888
_diffrn_reflns_theta_full 28.32
_diffrn_reflns_theta_max 28.32
_diffrn_reflns_theta_min 2.48
_exptl_absorpt_coefficient_mu 1.716
_exptl_absorpt_correction_type none
_exptl_crystal_density_diffrn 1.639
_exptl_crystal_density_method 'not measured'
_exptl_crystal_F_000 2880
_refine_diff_density_max 0.410
_refine_diff_density_min -0.265
_refine_diff_density_rms 0.055
_refine_ls_abs_structure_details 'Flack H D (1983), Acta Cryst. A39, 876-881'
_refine_ls_abs_structure_Flack -0.08(3)
_refine_ls_extinction_method none
_refine_ls_goodness_of_fit_ref 1.033
_refine_ls_hydrogen_treatment mixed
_refine_ls_matrix_type full
_refine_ls_number_parameters 208
_refine_ls_number_reflns 3415
_refine_ls_number_restraints 0
_refine_ls_restrained_S_all 1.033
_refine_ls_R_factor_all 0.0450
_refine_ls_R_factor_gt 0.0317
_refine_ls_shift/su_max 0.001
_refine_ls_shift/su_mean 0.000
_refine_ls_structure_factor_coef Fsqd
_refine_ls_weighting_details 'calc w=1/[\s^2^(Fo^2^)+(0.0515P)^2^+0.0000P] where P=(Fo^2^+2Fc^2^)/3'
_refine_ls_weighting_scheme calc
_refine_ls_wR_factor_gt 0.0894
_refine_ls_wR_factor_ref 0.0929
_reflns_number_gt 2513
_reflns_number_total 3415
_reflns_threshold_expression >2sigma(I)
_cod_data_source_file ic0500098si20050104_032035_1.cif
_cod_data_source_block 1
_cod_depositor_comments
;
The following automatic conversions were performed:
'_symmetry_cell_setting' value 'Tetragonal' changed to 'tetragonal'
according to '/home/saulius/struct/CIF-dictionaries/cif_core.dic'
dictionary named 'cif_core.dic' version 2.4.1 from 2010-06-29.

Automatic conversion script
Id: cif_fix_enum 1527 2010-12-29 10:47:43Z saulius 
;
_cod_original_cell_volume 5765.2(15)
_cod_database_code 1100774

loop_
_symmetry_equiv_pos_as_xyz
'x, y, z'
'-x, -y, z'
'y, -x, -z'
'-y, x, -z'
'-x+1/2, y, -z+3/4'
'x+1/2, -y, -z+3/4'
'-y+1/2, -x, z+3/4'
'y+1/2, x, z+3/4'
'x+1/2, y+1/2, z+1/2'
'-x+1/2, -y+1/2, z+1/2'
'y+1/2, -x+1/2, -z+1/2'
'-y+1/2, x+1/2, -z+1/2'
'-x+1, y+1/2, -z+5/4'
'x+1, -y+1/2, -z+5/4'
'-y+1, -x+1/2, z+5/4'
'y+1, x+1/2, z+5/4'

loop_
_atom_site_label
_atom_site_type_symbol
_atom_site_fract_x
_atom_site_fract_y
_atom_site_fract_z
_atom_site_U_iso_or_equiv
_atom_site_adp_type
_atom_site_occupancy
_atom_site_symmetry_multiplicity
_atom_site_calc_flag
_atom_site_refinement_flags
_atom_site_disorder_assembly
_atom_site_disorder_group
Zn2 Zn 0.25038(2) 0.2500 0.1250 0.02622(14) Uani 1 2 d S . .
Zn3 Zn 0.5000 0.5000 0.0000 0.02749(16) Uani 1 4 d S . .
N4 N 0.41348(16) 0.43010(17) 0.04266(9) 0.0383(6) Uani 1 1 d . . .
N3 N 0.32705(16) 0.33840(16) 0.08521(9) 0.0344(6) Uani 1 1 d . . .
N2 N 0.17533(15) 0.16799(16) 0.08187(8) 0.0293(5) Uani 1 1 d . . .
C3 C 0.40835(17) 0.34646(18) 0.06315(9) 0.0324(5) Uani 1 1 d . . .
C2 C 0.48292(18) 0.27554(19) 0.06148(9) 0.0374(6) Uani 1 1 d . . .
N7 N 0.17005(15) 0.09590(17) 0.01558(7) 0.0422(6) Uani 1 1 d . . .
N8 N 0.22272(14) 0.14887(17) 0.04122(7) 0.0424(6) Uani 1 1 d . . .
C8 C 0.09260(17) 0.12584(17) 0.07877(8) 0.0264(5) Uani 1 1 d . . .
N9 N 0.08752(14) 0.08041(16) 0.03746(9) 0.0302(5) Uani 1 1 d . . .
Zn1 Zn 0.0000 0.0000 0.0000 0.02384(15) Uani 1 4 d S . .
N1 N 0.28084(15) 0.42141(16) 0.07848(9) 0.0441(6) Uani 1 1 d . . .
C12 C -0.14382(19) 0.1220(2) 0.13573(11) 0.0466(7) Uani 1 1 d . . .
H12A H -0.2065 0.1189 0.1267 0.056 Uiso 1 1 calc R . .
C11 C 0.01854(16) 0.12574(16) 0.11459(8) 0.0280(5) Uani 1 1 d . . .
N6 N 0.33212(16) 0.47536(16) 0.05323(8) 0.0446(6) Uani 1 1 d . . .
C10 C -0.07514(18) 0.12560(18) 0.10198(8) 0.0375(6) Uani 1 1 d . . .
H10A H -0.0917 0.1280 0.0704 0.045 Uiso 1 1 calc R . .
C9 C 0.04235(18) 0.12592(18) 0.16223(8) 0.0369(6) Uani 1 1 d . . .
H9A H 0.1050 0.1267 0.1714 0.044 Uiso 1 1 calc R . .
C13 C -0.1211(2) 0.1228(3) 0.18290(13) 0.0459(7) Uani 1 1 d . . .
H13A H -0.1681 0.1219 0.2056 0.055 Uiso 1 1 calc R . .
C14 C -0.02845(19) 0.1249(2) 0.19582(9) 0.0445(7) Uani 1 1 d . . .
H14A H -0.0127 0.1257 0.2276 0.053 Uiso 1 1 calc R . .
C1 C 0.5773(2) 0.3015(2) 0.06255(11) 0.0520(8) Uani 1 1 d . . .
H1B H 0.5929 0.3645 0.0661 0.062 Uiso 1 1 calc R . .
C7 C 0.6460(2) 0.2377(3) 0.05863(12) 0.0665(10) Uani 1 1 d . . .
H7B H 0.7083 0.2572 0.0596 0.080 Uiso 1 1 calc R . .
C6 C 0.4631(2) 0.1830(2) 0.05641(17) 0.0875(14) Uani 1 1 d . . .
H6B H 0.4010 0.1626 0.0558 0.105 Uiso 1 1 calc R . .
C5 C 0.6265(3) 0.1463(4) 0.0533(2) 0.110(2) Uani 1 1 d . . .
H5A H 0.6741 0.1020 0.0505 0.132 Uiso 1 1 calc R . .
C4 C 0.5340(3) 0.1205(3) 0.0522(3) 0.187(4) Uani 1 1 d . . .
H4A H 0.5193 0.0573 0.0484 0.224 Uiso 1 1 calc R . .

loop_
_atom_site_aniso_label
_atom_site_aniso_U_11
_atom_site_aniso_U_22
_atom_site_aniso_U_33
_atom_site_aniso_U_23
_atom_site_aniso_U_13
_atom_site_aniso_U_12
Zn2 0.0256(2) 0.0289(2) 0.0241(3) -0.00289(15) 0.000 0.000
Zn3 0.0261(2) 0.0261(2) 0.0302(4) 0.000 0.000 0.000
N4 0.0307(12) 0.0403(13) 0.0440(16) 0.0105(12) 0.0010(12) -0.0036(12)
N3 0.0312(12) 0.0358(12) 0.0362(14) 0.0039(11) 0.0069(10) -0.0008(12)
N2 0.0265(11) 0.0387(12) 0.0228(12) -0.0073(10) -0.0012(9) -0.0010(11)
C3 0.0302(15) 0.0381(15) 0.0290(12) 0.0020(12) -0.0002(11) -0.0027(11)
C2 0.0355(14) 0.0461(16) 0.0307(13) -0.0022(13) 0.0014(12) 0.0016(12)
N7 0.0353(12) 0.0626(15) 0.0286(11) -0.0160(11) 0.0032(9) -0.0099(11)
N8 0.0331(12) 0.0632(15) 0.0310(12) -0.0106(11) 0.0039(10) -0.0081(11)
C8 0.0256(12) 0.0274(12) 0.0263(12) -0.0014(10) -0.0057(10) 0.0045(10)
N9 0.0272(11) 0.0380(12) 0.0254(12) -0.0046(10) 0.0014(10) -0.0020(11)
Zn1 0.0257(2) 0.0257(2) 0.0202(3) 0.000 0.000 0.000
N1 0.0329(12) 0.0406(13) 0.0588(16) 0.0064(12) 0.0086(11) 0.0012(11)
C12 0.0315(14) 0.0614(19) 0.0469(18) 0.0005(15) 0.0020(12) 0.0028(14)
C11 0.0333(13) 0.0264(12) 0.0242(12) -0.0027(10) 0.0015(10) -0.0008(10)
N6 0.0331(13) 0.0424(13) 0.0582(16) 0.0114(12) 0.0056(11) 0.0017(11)
C10 0.0365(14) 0.0473(16) 0.0285(13) -0.0041(12) -0.0036(11) 0.0067(12)
C9 0.0350(14) 0.0444(16) 0.0312(14) 0.0000(12) -0.0017(11) -0.0044(11)
C13 0.0393(15) 0.0600(17) 0.0385(16) 0.0078(14) 0.0125(12) 0.0086(13)
C14 0.0517(17) 0.0595(18) 0.0225(12) 0.0013(13) 0.0027(12) 0.0037(14)
C1 0.0335(15) 0.0580(18) 0.065(2) 0.0134(16) -0.0050(14) -0.0012(14)
C7 0.0348(17) 0.091(3) 0.074(2) -0.005(2) -0.0061(16) 0.0074(18)
C6 0.0437(19) 0.056(2) 0.162(4) -0.047(3) -0.007(2) 0.0031(16)
C5 0.047(2) 0.092(4) 0.192(6) -0.077(4) -0.018(3) 0.028(2)
C4 0.055(3) 0.069(3) 0.438(11) -0.129(5) -0.022(4) 0.014(2)

loop_
_atom_type_symbol
_atom_type_description
_atom_type_scat_dispersion_real
_atom_type_scat_dispersion_imag
_atom_type_scat_source
C C 0.0033 0.0016 'International Tables Vol C Tables 4.2.6.8 and 6.1.1.4'
H H 0.0000 0.0000 'International Tables Vol C Tables 4.2.6.8 and 6.1.1.4'
N N 0.0061 0.0033 'International Tables Vol C Tables 4.2.6.8 and 6.1.1.4'
Zn Zn 0.2839 1.4301 'International Tables Vol C Tables 4.2.6.8 and 6.1.1.4'

loop_
_geom_angle_atom_site_label_1
_geom_angle_atom_site_label_2
_geom_angle_atom_site_label_3
_geom_angle
_geom_angle_site_symmetry_1
_geom_angle_site_symmetry_3
_geom_angle_publ_flag
N2 Zn2 N2 115.47(11) . 14_454 ?
N2 Zn2 N3 108.08(12) . . ?
N2 Zn2 N3 105.58(9) 14_454 . ?
N2 Zn2 N3 105.58(9) . 14_454 ?
N2 Zn2 N3 108.08(12) 14_454 14_454 ?
N3 Zn2 N3 114.33(12) . 14_454 ?
N4 Zn3 N4 111.68(8) 2_665 3_565 ?
N4 Zn3 N4 111.68(8) 2_665 4_655 ?
N4 Zn3 N4 105.15(15) 3_565 4_655 ?
N4 Zn3 N4 105.15(15) 2_665 . ?
N4 Zn3 N4 111.68(8) 3_565 . ?
N4 Zn3 N4 111.68(8) 4_655 . ?
C3 N4 N6 106.4(2) . . ?
C3 N4 Zn3 138.42(18) . . ?
N6 N4 Zn3 115.10(18) . . ?
C3 N3 N1 106.3(2) . . ?
C3 N3 Zn2 142.71(18) . . ?
N1 N3 Zn2 110.99(17) . . ?
C8 N2 N8 107.0(2) . . ?
C8 N2 Zn2 141.21(18) . . ?
N8 N2 Zn2 111.74(17) . . ?
N3 C3 N4 109.5(2) . . ?
N3 C3 C2 126.2(2) . . ?
N4 C3 C2 124.3(2) . . ?
C6 C2 C1 117.4(3) . . ?
C6 C2 C3 121.5(3) . . ?
C1 C2 C3 121.0(2) . . ?
N8 N7 N9 110.0(2) . . ?
N7 N8 N2 107.9(2) . . ?
N2 C8 N9 108.9(2) . . ?
N2 C8 C11 126.5(2) . . ?
N9 C8 C11 124.6(2) . . ?
C8 N9 N7 106.1(2) . . ?
C8 N9 Zn1 140.83(18) . . ?
N7 N9 Zn1 113.06(18) . . ?
N9 Zn1 N9 106.46(6) . 4 ?
N9 Zn1 N9 106.46(6) . 3 ?
N9 Zn1 N9 115.67(14) 4 3 ?
N9 Zn1 N9 115.67(14) . 2 ?
N9 Zn1 N9 106.46(6) 4 2 ?
N9 Zn1 N9 106.46(6) 3 2 ?
N6 N1 N3 108.8(2) . . ?
C13 C12 C10 120.8(3) . . ?
C13 C12 H12A 119.6 . . ?
C10 C12 H12A 119.6 . . ?
C9 C11 C10 119.1(2) . . ?
C9 C11 C8 119.9(2) . . ?
C10 C11 C8 121.0(2) . . ?
N1 N6 N4 109.0(2) . . ?
C12 C10 C11 120.5(2) . . ?
C12 C10 H10A 119.7 . . ?
C11 C10 H10A 119.7 . . ?
C14 C9 C11 119.4(2) . . ?
C14 C9 H9A 120.3 . . ?
C11 C9 H9A 120.3 . . ?
C14 C13 C12 119.1(3) . . ?
C14 C13 H13A 120.5 . . ?
C12 C13 H13A 120.5 . . ?
C13 C14 C9 121.0(3) . . ?
C13 C14 H14A 119.5 . . ?
C9 C14 H14A 119.5 . . ?
C7 C1 C2 121.5(3) . . ?
C7 C1 H1B 119.2 . . ?
C2 C1 H1B 119.2 . . ?
C5 C7 C1 121.1(3) . . ?
C5 C7 H7B 119.4 . . ?
C1 C7 H7B 119.4 . . ?
C2 C6 C4 119.6(3) . . ?
C2 C6 H6B 120.2 . . ?
C4 C6 H6B 120.2 . . ?
C7 C5 C4 117.6(3) . . ?
C7 C5 H5A 121.2 . . ?
C4 C5 H5A 121.2 . . ?
C6 C4 C5 122.7(4) . . ?
C6 C4 H4A 118.6 . . ?
C5 C4 H4A 118.6 . . ?

loop_
_geom_bond_atom_site_label_1
_geom_bond_atom_site_label_2
_geom_bond_distance
_geom_bond_site_symmetry_2
_geom_bond_publ_flag
Zn2 N2 2.002(3) . ?
Zn2 N2 2.002(3) 14_454 ?
Zn2 N3 2.014(3) . ?
Zn2 N3 2.014(3) 14_454 ?
Zn3 N4 1.995(3) 2_665 ?
Zn3 N4 1.995(3) 3_565 ?
Zn3 N4 1.995(3) 4_655 ?
Zn3 N4 1.995(3) . ?
N4 C3 1.328(4) . ?
N4 N6 1.360(3) . ?
N3 C3 1.322(3) . ?
N3 N1 1.367(3) . ?
N2 C8 1.325(3) . ?
N2 N8 1.365(3) . ?
C3 C2 1.466(3) . ?
C2 C6 1.356(4) . ?
C2 C1 1.394(4) . ?
N7 N8 1.290(3) . ?
N7 N9 1.348(3) . ?
C8 N9 1.343(3) . ?
C8 C11 1.466(3) . ?
N9 Zn1 2.000(3) . ?
Zn1 N9 2.000(3) 4 ?
Zn1 N9 2.000(3) 3 ?
Zn1 N9 2.000(3) 2 ?
N1 N6 1.280(3) . ?
C12 C13 1.379(5) . ?
C12 C10 1.371(4) . ?
C12 H12A 0.9300 . ?
C11 C9 1.396(3) . ?
C11 C10 1.382(3) . ?
C10 H10A 0.9300 . ?
C9 C14 1.389(3) . ?
C9 H9A 0.9300 . ?
C13 C14 1.370(4) . ?
C13 H13A 0.9300 . ?
C14 H14A 0.9300 . ?
C1 C7 1.340(4) . ?
C1 H1B 0.9300 . ?
C7 C5 1.339(6) . ?
C7 H7B 0.9300 . ?
C6 C4 1.352(5) . ?
C6 H6B 0.9300 . ?
C5 C4 1.368(6) . ?
C5 H5A 0.9300 . ?
C4 H4A 0.9300 . ?
